data_7234610
loop_
_publ_author_name
'Timofeeva, Tatiana'
'Sena, Victoria'
'Averkiev, Boris'
'Shabarinath, Bejagam'
'Usman, Muhammad'
'Krivoshein, Arcadius V.'

_publ_section_title
;
 Unusual polymorphs of rac-3-phenylpyrrolidine-2,5-dione with Z' = 1, 2,
 and 3
;
_journal_name_full CrystEngComm
_journal_paper_doi 10.1039/C9CE01100E
_journal_year 2019
_chemical_formula_moiety 'C10 H9 N O2'
_chemical_formula_sum 'C10 H9 N O2'
_chemical_formula_weight 175.18
_chemical_name_systematic rac-3-phenylpyrrolidin-2,5-dione
_space_group_crystal_system monoclinic
_space_group_IT_number 14
_space_group_name_Hall '-P 2ybc'
_space_group_name_H-M_alt 'P 1 21/c 1'
_symmetry_space_group_name_Hall '-P 2ybc'
_symmetry_space_group_name_H-M 'P 1 21/c 1'
_atom_sites_solution_hydrogens mixed
_atom_sites_solution_primary direct
_audit_creation_date 2019-08-06
_audit_creation_method
;
Olex2 1.2
(compiled 2018.05.29 svn.r3508 for OlexSys, GUI svn.r5506)
;
_audit_update_record
;
2019-10-03 deposited with the CCDC.    2019-10-14 downloaded from the CCDC.
;
_cell_angle_alpha 90
_cell_angle_beta 107.533(5)
_cell_angle_gamma 90
_cell_formula_units_Z 8
_cell_length_a 15.575(6)
_cell_length_b 5.711(2)
_cell_length_c 20.567(8)
_cell_measurement_reflns_used 3740
_cell_measurement_temperature 175
_cell_measurement_theta_max 23.852
_cell_measurement_theta_min 3.716
_cell_volume 1744.4(11)
_computing_cell_refinement 'SAINT v8.27A (Bruker, 2012)'
_computing_data_reduction 'SAINT v8.27A (Bruker, 2012)'
_computing_molecular_graphics 'Olex2 (Dolomanov et al., 2009)'
_computing_publication_material 'Olex2 (Dolomanov et al., 2009)'
_computing_structure_refinement 'XL (Sheldrick, 2008)'
_computing_structure_solution 'XS (Sheldrick, 2008)'
_diffrn_ambient_temperature 175
_diffrn_measured_fraction_theta_full 0.991
_diffrn_measured_fraction_theta_max 0.991
_diffrn_measurement_device_type 'Bruker APEX-II CCD'
_diffrn_measurement_method '\f and \w scans'
_diffrn_radiation_monochromator graphite
_diffrn_radiation_type MoK\a
_diffrn_radiation_wavelength 0.71073
_diffrn_reflns_av_R_equivalents 0.0516
_diffrn_reflns_av_unetI/netI 0.0339
_diffrn_reflns_Laue_measured_fraction_full 0.991
_diffrn_reflns_Laue_measured_fraction_max 0.991
_diffrn_reflns_limit_h_max 17
_diffrn_reflns_limit_h_min -17
_diffrn_reflns_limit_k_max 6
_diffrn_reflns_limit_k_min -6
_diffrn_reflns_limit_l_max 23
_diffrn_reflns_limit_l_min -23
_diffrn_reflns_number 15783
_diffrn_reflns_point_group_measured_fraction_full 0.991
_diffrn_reflns_point_group_measured_fraction_max 0.991
_diffrn_reflns_theta_full 24.116
_diffrn_reflns_theta_max 24.116
_diffrn_reflns_theta_min 2.743
_diffrn_standards_number 0
_exptl_absorpt_coefficient_mu 0.094
_exptl_absorpt_correction_T_max 0.7450
_exptl_absorpt_correction_T_min 0.6463
_exptl_absorpt_correction_type multi-scan
_exptl_absorpt_process_details
'SADABS-2012/1 (Bruker,2012) was used for absorption correction. wR2(int) was 0.0642 before and 0.0470 after correction. The Ratio of minimum to maximum transmission is 0.8675. The \l/2 correction factor is 0.0015.'
_exptl_crystal_colour colourless
_exptl_crystal_colour_primary colourless
_exptl_crystal_density_diffrn 1.334
_exptl_crystal_description plate
_exptl_crystal_F_000 736
_exptl_crystal_recrystallization_method 'Re-crystallisation from solvent: ethanol'
_exptl_crystal_size_max 0.2
_exptl_crystal_size_mid 0.2
_exptl_crystal_size_min 0.1
_refine_diff_density_max 0.177
_refine_diff_density_min -0.205
_refine_diff_density_rms 0.052
_refine_ls_extinction_method none
_refine_ls_goodness_of_fit_ref 1.025
_refine_ls_hydrogen_treatment mixed
_refine_ls_matrix_type full
_refine_ls_number_parameters 243
_refine_ls_number_reflns 2756
_refine_ls_number_restraints 0
_refine_ls_restrained_S_all 1.025
_refine_ls_R_factor_all 0.0497
_refine_ls_R_factor_gt 0.0331
_refine_ls_shift/su_max 0.000
_refine_ls_shift/su_mean 0.000
_refine_ls_structure_factor_coef Fsqd
_refine_ls_weighting_details 'w=1/[\s^2^(Fo^2^)+(0.0430P)^2^+0.2338P] where P=(Fo^2^+2Fc^2^)/3'
_refine_ls_weighting_scheme calc
_refine_ls_wR_factor_gt 0.0773
_refine_ls_wR_factor_ref 0.0850
_reflns_Friedel_coverage 0.000
_reflns_number_gt 2158
_reflns_number_total 2756
_reflns_threshold_expression 'I > 2\s(I)'
_cod_data_source_file c9ce01100e2.cif
_cod_data_source_block PII_175K
_cod_original_cell_volume 1744.5(12)
_cod_database_code 7234610
_shelx_shelxl_version_number 2017/1
_shelx_space_group_comment
;
The symmetry employed for this shelxl refinement is uniquely defined
by the following loop, which should always be used as a source of
symmetry information in preference to the above space-group names.
They are only intended as comments.
;
_olex2_refinement_description
;
1. Fixed Uiso
 At 1.2 times of:
  All C(H) groups, All C(H,H) groups
2.a Ternary CH refined with riding coordinates:
 C3(H3), C3A(H3A)
2.b Secondary CH2 refined with riding coordinates:
 C2(H2A,H2B), C2A(H2AA,H2AB)
2.c Aromatic/amide H refined with riding coordinates:
 C6(H6), C7(H7), C8(H8), C9(H9), C10(H10), C6A(H6A), C7A(H7A), C8A(H8A),
 C9A(H9A), C10A(H10A)
;
_olex2_submission_original_sample_id AVK14F3
_olex2_submission_special_instructions 'No special instructions were received'

loop_
_space_group_symop_operation_xyz
'x, y, z'
'-x, y+1/2, -z+1/2'
'-x, -y, -z'
'x, -y-1/2, z-1/2'

loop_
_atom_site_label
_atom_site_type_symbol
_atom_site_fract_x
_atom_site_fract_y
_atom_site_fract_z
_atom_site_U_iso_or_equiv
_atom_site_adp_type
_atom_site_occupancy
_atom_site_site_symmetry_order
_atom_site_calc_flag
_atom_site_refinement_flags_posn
O1 O 0.57284(7) 0.6714(2) 0.05841(5) 0.0413(3) Uani 1 1 d .
O2 O 0.34015(8) 0.3537(2) 0.11813(6) 0.0466(3) Uani 1 1 d .
N1 N 0.46906(9) 0.4815(2) 0.09822(6) 0.0326(3) Uani 1 1 d .
C1 C 0.49715(11) 0.6555(3) 0.06282(7) 0.0319(4) Uani 1 1 d .
C2 C 0.41782(10) 0.8103(3) 0.03121(8) 0.0378(4) Uani 1 1 d .
H2A H 0.395418 0.786386 -0.018750 0.045 Uiso 1 1 calc R
H2B H 0.434032 0.977260 0.040517 0.045 Uiso 1 1 calc R
C3 C 0.34666(10) 0.7361(3) 0.06503(8) 0.0354(4) Uani 1 1 d .
H3 H 0.350275 0.847652 0.103235 0.042 Uiso 1 1 calc R
C4 C 0.38073(11) 0.4998(3) 0.09636(7) 0.0329(4) Uani 1 1 d .
C5 C 0.25033(10) 0.7329(3) 0.01977(8) 0.0338(4) Uani 1 1 d .
C6 C 0.19465(11) 0.9211(3) 0.02099(9) 0.0435(4) Uani 1 1 d .
H6 H 0.217630 1.051313 0.049684 0.052 Uiso 1 1 calc R
C7 C 0.10541(12) 0.9201(4) -0.01955(10) 0.0547(5) Uani 1 1 d .
H7 H 0.067816 1.050916 -0.019324 0.066 Uiso 1 1 calc R
C8 C 0.07168(13) 0.7301(4) -0.05987(10) 0.0598(6) Uani 1 1 d .
H8 H 0.010024 0.726517 -0.086197 0.072 Uiso 1 1 calc R
C9 C 0.12704(14) 0.5446(4) -0.06226(10) 0.0625(6) Uani 1 1 d .
H9 H 0.103912 0.414811 -0.091085 0.075 Uiso 1 1 calc R
C10 C 0.21585(13) 0.5470(3) -0.02295(9) 0.0502(5) Uani 1 1 d .
H10 H 0.253855 0.419120 -0.025241 0.060 Uiso 1 1 calc R
O1A O 0.58702(7) -0.52561(19) 0.27233(5) 0.0376(3) Uani 1 1 d .
O2A O 0.60940(7) 0.13790(18) 0.15604(5) 0.0382(3) Uani 1 1 d .
N1A N 0.58338(9) -0.1702(2) 0.21925(6) 0.0291(3) Uani 1 1 d .
C1A C 0.62243(10) -0.3788(3) 0.24607(7) 0.0289(4) Uani 1 1 d .
C2A C 0.71242(10) -0.3935(3) 0.23465(10) 0.0397(4) Uani 1 1 d .
H2AA H 0.714988 -0.529591 0.205493 0.048 Uiso 1 1 calc R
H2AB H 0.760574 -0.409960 0.278602 0.048 Uiso 1 1 calc R
C3A C 0.72379(9) -0.1642(2) 0.19920(8) 0.0297(4) Uani 1 1 d .
H3A H 0.731755 -0.201726 0.153881 0.036 Uiso 1 1 calc R
C4A C 0.63395(10) -0.0423(3) 0.18797(7) 0.0280(3) Uani 1 1 d .
C5A C 0.79992(9) -0.0063(2) 0.23819(7) 0.0274(3) Uani 1 1 d .
C6A C 0.81875(11) 0.0297(3) 0.30767(8) 0.0387(4) Uani 1 1 d .
H6A H 0.784525 -0.049386 0.332112 0.046 Uiso 1 1 calc R
C7A C 0.88712(11) 0.1803(3) 0.34168(9) 0.0451(4) Uani 1 1 d .
H7A H 0.899736 0.202886 0.389401 0.054 Uiso 1 1 calc R
C8A C 0.93685(11) 0.2974(3) 0.30722(9) 0.0432(4) Uani 1 1 d .
H8A H 0.983661 0.400574 0.330904 0.052 Uiso 1 1 calc R
C9A C 0.91859(11) 0.2645(3) 0.23844(9) 0.0412(4) Uani 1 1 d .
H9A H 0.952856 0.345340 0.214371 0.049 Uiso 1 1 calc R
C10A C 0.85046(10) 0.1140(3) 0.20378(8) 0.0334(4) Uani 1 1 d .
H10A H 0.838183 0.092865 0.156024 0.040 Uiso 1 1 calc R
H1A H 0.5319(12) -0.126(3) 0.2225(8) 0.044(5) Uiso 1 1 d .
H1 H 0.5039(12) 0.366(3) 0.1178(8) 0.043(5) Uiso 1 1 d .

loop_
_atom_site_aniso_label
_atom_site_aniso_U_11
_atom_site_aniso_U_22
_atom_site_aniso_U_33
_atom_site_aniso_U_23
_atom_site_aniso_U_13
_atom_site_aniso_U_12
O1 0.0342(7) 0.0434(7) 0.0441(7) -0.0061(5) 0.0084(5) -0.0051(5)
O2 0.0469(7) 0.0502(8) 0.0429(7) 0.0169(6) 0.0137(6) -0.0009(6)
N1 0.0352(8) 0.0283(7) 0.0294(7) 0.0027(6) 0.0026(6) 0.0035(6)
C1 0.0345(9) 0.0281(8) 0.0299(8) -0.0070(7) 0.0048(7) -0.0036(7)
C2 0.0389(9) 0.0285(8) 0.0438(10) 0.0050(7) 0.0091(8) -0.0008(7)
C3 0.0382(9) 0.0317(9) 0.0332(9) -0.0037(7) 0.0063(7) 0.0027(7)
C4 0.0360(10) 0.0348(9) 0.0252(8) 0.0007(7) 0.0051(7) 0.0009(7)
C5 0.0356(9) 0.0308(9) 0.0342(9) 0.0078(7) 0.0092(7) 0.0013(7)
C6 0.0436(11) 0.0387(10) 0.0502(11) 0.0081(8) 0.0169(8) 0.0035(8)
C7 0.0408(11) 0.0623(13) 0.0627(12) 0.0263(11) 0.0182(9) 0.0125(10)
C8 0.0381(10) 0.0705(15) 0.0612(13) 0.0329(12) 0.0006(9) -0.0081(11)
C9 0.0643(14) 0.0507(12) 0.0534(12) 0.0150(10) -0.0110(10) -0.0136(11)
C10 0.0548(12) 0.0382(10) 0.0450(10) 0.0033(9) -0.0037(9) 0.0001(9)
O1A 0.0356(6) 0.0370(6) 0.0407(6) 0.0007(5) 0.0121(5) -0.0084(5)
O2A 0.0383(6) 0.0274(6) 0.0443(7) 0.0023(5) 0.0056(5) 0.0040(5)
N1A 0.0221(7) 0.0308(7) 0.0337(7) -0.0032(6) 0.0074(6) 0.0027(6)
C1A 0.0278(8) 0.0263(8) 0.0296(8) -0.0053(7) 0.0040(7) -0.0047(7)
C2A 0.0287(9) 0.0226(8) 0.0690(12) 0.0018(8) 0.0163(8) -0.0005(7)
C3A 0.0260(8) 0.0228(8) 0.0419(9) -0.0033(7) 0.0127(7) -0.0006(6)
C4A 0.0274(8) 0.0240(8) 0.0296(8) -0.0073(7) 0.0040(6) -0.0029(7)
C5A 0.0237(8) 0.0215(7) 0.0366(9) 0.0012(6) 0.0084(6) 0.0034(6)
C6A 0.0363(9) 0.0428(10) 0.0385(10) 0.0024(8) 0.0137(7) -0.0001(8)
C7A 0.0400(10) 0.0542(11) 0.0360(9) -0.0090(8) 0.0038(8) 0.0023(9)
C8A 0.0309(9) 0.0381(10) 0.0544(11) -0.0117(8) 0.0033(8) -0.0038(8)
C9A 0.0327(9) 0.0366(10) 0.0557(11) -0.0003(8) 0.0152(8) -0.0097(8)
C10A 0.0329(9) 0.0313(9) 0.0369(9) -0.0015(7) 0.0119(7) -0.0031(7)

loop_
_atom_type_symbol
_atom_type_description
_atom_type_scat_dispersion_real
_atom_type_scat_dispersion_imag
_atom_type_scat_source
C C 0.0033 0.0016 'International Tables Vol C Tables 4.2.6.8 and 6.1.1.4'
H H 0.0000 0.0000 'International Tables Vol C Tables 4.2.6.8 and 6.1.1.4'
N N 0.0061 0.0033 'International Tables Vol C Tables 4.2.6.8 and 6.1.1.4'
O O 0.0106 0.0060 'International Tables Vol C Tables 4.2.6.8 and 6.1.1.4'

loop_
_geom_angle_atom_site_label_1
_geom_angle_atom_site_label_2
_geom_angle_atom_site_label_3
_geom_angle
C4 N1 C1 113.98(14)
O1 C1 N1 124.32(14)
O1 C1 C2 128.03(15)
N1 C1 C2 107.64(14)
C1 C2 C3 104.70(13)
C4 C3 C2 103.28(13)
C5 C3 C2 116.31(13)
C5 C3 C4 113.96(13)
O2 C4 N1 124.70(15)
O2 C4 C3 127.86(15)
N1 C4 C3 107.40(14)
C6 C5 C3 119.40(15)
C10 C5 C3 121.73(15)
C10 C5 C6 118.87(16)
C5 C6 C7 120.31(18)
C8 C7 C6 119.88(19)
C7 C8 C9 120.06(18)
C10 C9 C8 120.09(19)
C9 C10 C5 120.73(18)
C4A N1A C1A 113.77(13)
O1A C1A N1A 124.78(14)
O1A C1A C2A 127.21(14)
N1A C1A C2A 107.97(13)
C1A C2A C3A 105.98(12)
C4A C3A C2A 103.34(12)
C5A C3A C2A 116.16(13)
C5A C3A C4A 110.31(12)
O2A C4A N1A 124.92(14)
O2A C4A C3A 126.49(14)
N1A C4A C3A 108.59(13)
C6A C5A C3A 121.60(13)
C6A C5A C10A 118.43(14)
C10A C5A C3A 119.92(14)
C7A C6A C5A 120.37(15)
C8A C7A C6A 120.69(16)
C9A C8A C7A 119.56(16)
C8A C9A C10A 120.37(15)
C9A C10A C5A 120.58(15)

loop_
_geom_bond_atom_site_label_1
_geom_bond_atom_site_label_2
_geom_bond_distance
O1 C1 1.2126(19)
O2 C4 1.2110(19)
N1 C1 1.379(2)
N1 C4 1.369(2)
C1 C2 1.499(2)
C2 C3 1.535(2)
C3 C4 1.521(2)
C3 C5 1.509(2)
C5 C6 1.386(2)
C5 C10 1.380(2)
C6 C7 1.389(3)
C7 C8 1.371(3)
C8 C9 1.376(3)
C9 C10 1.376(3)
O1A C1A 1.2159(18)
O2A C4A 1.2190(18)
N1A C1A 1.375(2)
N1A C4A 1.369(2)
C1A C2A 1.492(2)
C2A C3A 1.535(2)
C3A C4A 1.517(2)
C3A C5A 1.513(2)
C5A C6A 1.385(2)
C5A C10A 1.389(2)
C6A C7A 1.384(2)
C7A C8A 1.371(2)
C8A C9A 1.369(2)
C9A C10A 1.384(2)
